data_7044660
loop_
_publ_author_name
'Xiao, Ying-Hui'
'Deng, Zhaopeng'
'Zhu, Zhi-Biao'
'Huo, Li-Hua'
'Gao, Shan'

_publ_section_title
;
 Rare Earth Metal-Organic Complexes Constructed from Hydroxyl and Carboxyl
 Modified Arenesulfonate: Syntheses, Structure Evolutions, Ultraviolet,
 Visible and Near-Infrared Luminescence
;
_journal_name_full 'Dalton Transactions'
_journal_paper_doi 10.1039/C7DT03254D
_journal_year 2017
_chemical_formula_moiety 'C7 H5 O6 S, H14 Lu O11 S, 3(H2 O)'
_chemical_formula_sum 'C7 H25 Lu O20 S2'
_chemical_formula_weight 668.36
_chemical_name_systematic
; 
 ? 
;
_space_group_IT_number 14
_symmetry_cell_setting monoclinic
_symmetry_space_group_name_Hall '-P 2ybc'
_symmetry_space_group_name_H-M 'P 1 21/c 1'
_atom_sites_solution_hydrogens geom
_atom_sites_solution_primary direct
_atom_sites_solution_secondary difmap
_audit_creation_method SHELXL-97
_audit_update_record
;
2017-05-13 deposited with the CCDC.
2017-11-06 downloaded from the CCDC.
;
_cell_angle_alpha 90.00
_cell_angle_beta 100.920(3)
_cell_angle_gamma 90.00
_cell_formula_units_Z 4
_cell_length_a 21.5768(6)
_cell_length_b 7.5992(2)
_cell_length_c 12.2880(4)
_cell_measurement_reflns_used 2223
_cell_measurement_temperature 295(2)
_cell_measurement_theta_max 29.37
_cell_measurement_theta_min 3.66
_cell_volume 1978.34(10)
_computing_cell_refinement
;
CrysAlis Pro (Agilent, 2013)
;
_computing_data_collection
;
CrysAlis Pro (Agilent, 2013)
;
_computing_data_reduction
;
CrysAlis Pro (Agilent, 2013)
;
_computing_molecular_graphics '(K. Brandenburg, Diamond 3.1, 2009)'
_computing_publication_material '(K. Brandenburg, Diamond 3.1, 2009)'
_computing_structure_refinement 'SHELXL-97 (Sheldrick, 1997)'
_computing_structure_solution 'SHELXS-97 (Sheldrick, 1990)'
_diffrn_ambient_temperature 295(2)
_diffrn_detector_area_resol_mean 16.1954
_diffrn_measured_fraction_theta_full 0.991
_diffrn_measured_fraction_theta_max 0.991
_diffrn_measurement_device_type 'Xcalibur, Eos'
_diffrn_measurement_method '\w scans'
_diffrn_radiation_monochromator graphite
_diffrn_radiation_source 'Enhance (Mo) X-ray Source'
_diffrn_radiation_type MoK\a
_diffrn_radiation_wavelength 0.71073
_diffrn_reflns_av_R_equivalents 0.0369
_diffrn_reflns_av_sigmaI/netI 0.0676
_diffrn_reflns_limit_h_max 24
_diffrn_reflns_limit_h_min -28
_diffrn_reflns_limit_k_max 9
_diffrn_reflns_limit_k_min -9
_diffrn_reflns_limit_l_max 10
_diffrn_reflns_limit_l_min -15
_diffrn_reflns_number 7067
_diffrn_reflns_theta_full 27.56
_diffrn_reflns_theta_max 27.56
_diffrn_reflns_theta_min 3.17
_exptl_absorpt_coefficient_mu 5.299
_exptl_absorpt_correction_T_max 0.5688
_exptl_absorpt_correction_T_min 0.4325
_exptl_absorpt_correction_type multi-scan
_exptl_absorpt_process_details
; 
CrysAlis Pro (Agilent, 2013)
Empirical absorption correction using spherical harmonics,
 implemented in SCALE3 ABSPACK scaling algorithm. 
;
_exptl_crystal_colour yellow
_exptl_crystal_density_diffrn 2.244
_exptl_crystal_density_method 'not measured'
_exptl_crystal_description prism
_exptl_crystal_F_000 1320
_exptl_crystal_size_max 0.19
_exptl_crystal_size_mid 0.16
_exptl_crystal_size_min 0.12
_refine_diff_density_max 1.594
_refine_diff_density_min -2.614
_refine_diff_density_rms 0.188
_refine_ls_extinction_method none
_refine_ls_goodness_of_fit_ref 1.031
_refine_ls_hydrogen_treatment mixed
_refine_ls_matrix_type full
_refine_ls_number_parameters 319
_refine_ls_number_reflns 4522
_refine_ls_number_restraints 23
_refine_ls_restrained_S_all 1.028
_refine_ls_R_factor_all 0.0507
_refine_ls_R_factor_gt 0.0409
_refine_ls_shift/su_max 0.001
_refine_ls_shift/su_mean 0.000
_refine_ls_structure_factor_coef Fsqd
_refine_ls_weighting_details 'calc w=1/[\s^2^(Fo^2^)+(0.0357P)^2^+0.0000P] where P=(Fo^2^+2Fc^2^)/3'
_refine_ls_weighting_scheme calc
_refine_ls_wR_factor_gt 0.0868
_refine_ls_wR_factor_ref 0.0951
_reflns_number_gt 3796
_reflns_number_total 4522
_reflns_threshold_expression >2sigma(I)
_cod_data_source_file c7dt03254d2.cif
_cod_data_source_block 3-Lu
_cod_original_cell_volume 1978.35(10)
_cod_original_sg_symbol_H-M 'P 21/c'
_cod_database_code 7044660

loop_
_symmetry_equiv_pos_as_xyz
'x, y, z'
'-x, y+1/2, -z+1/2'
'-x, -y, -z'
'x, -y-1/2, z-1/2'

loop_
_atom_site_label
_atom_site_type_symbol
_atom_site_fract_x
_atom_site_fract_y
_atom_site_fract_z
_atom_site_U_iso_or_equiv
_atom_site_adp_type
_atom_site_occupancy
_atom_site_symmetry_multiplicity
_atom_site_calc_flag
_atom_site_refinement_flags
Lu1 Lu 1.348952(11) 0.09011(3) 1.157871(19) 0.01939(9) Uani 1 1 d .
S1 S 1.15688(7) 0.64334(19) 1.31940(11) 0.0191(3) Uani 1 1 d .
S2 S 1.41096(7) -0.2972(2) 1.30830(12) 0.0244(3) Uani 1 1 d .
O1 O 1.1431(2) 0.5228(5) 1.4049(3) 0.0262(9) Uani 1 1 d .
O1W O 1.3066(3) 0.2786(6) 1.2733(5) 0.0468(14) Uani 1 1 d D
H1W1 H 1.328(3) 0.368(7) 1.299(6) 0.070 Uiso 1 1 d D
H1W2 H 1.2712(18) 0.279(9) 1.294(6) 0.070 Uiso 1 1 d D
O2W O 1.2774(2) -0.0778(6) 1.2333(4) 0.0358(11) Uani 1 1 d D
H2W1 H 1.284(3) -0.180(4) 1.260(6) 0.054 Uiso 1 1 d D
H2W2 H 1.2384(9) -0.054(8) 1.223(6) 0.054 Uiso 1 1 d D
O2 O 1.1695(2) 0.8203(5) 1.3604(3) 0.0309(10) Uani 1 1 d .
O3 O 1.2054(2) 0.5713(6) 1.2660(3) 0.0308(10) Uani 1 1 d .
O3W O 1.2466(2) 0.1627(7) 1.0553(4) 0.0457(13) Uani 1 1 d D
H3W1 H 1.226(3) 0.258(6) 1.057(6) 0.069 Uiso 1 1 d D
H3W2 H 1.230(3) 0.102(8) 1.000(4) 0.069 Uiso 1 1 d D
O4W O 1.3176(2) -0.1242(6) 1.0258(4) 0.0339(11) Uani 1 1 d D
H4W1 H 1.329(3) -0.126(8) 0.963(3) 0.051 Uiso 1 1 d D
H4W2 H 1.287(2) -0.194(8) 1.026(5) 0.051 Uiso 1 1 d D
O4 O 1.14149(19) 0.8395(6) 1.1099(3) 0.0270(9) Uani 1 1 d D
H4O H 1.143(3) 0.881(8) 1.046(2) 0.041 Uiso 1 1 d D
O5 O 0.9241(2) 0.7968(6) 0.8874(3) 0.0353(11) Uani 1 1 d D
H5O H 0.8887(17) 0.807(11) 0.844(5) 0.053 Uiso 1 1 d D
O5W O 1.3544(3) 0.3530(7) 1.0645(5) 0.0667(19) Uani 1 1 d .
H5W1 H 1.3820 0.4078 1.1106 0.100 Uiso 1 1 d R
H5W2 H 1.3201 0.4110 1.0562 0.100 Uiso 1 1 d R
O6W O 1.4278(2) 0.0529(6) 1.0579(4) 0.0355(11) Uani 1 1 d D
H6W1 H 1.433(3) -0.039(6) 1.021(5) 0.053 Uiso 1 1 d D
H6W2 H 1.460(2) 0.070(8) 1.108(4) 0.053 Uiso 1 1 d D
O6 O 0.8672(2) 0.6421(6) 0.9882(4) 0.0343(11) Uani 1 1 d .
O7W O 1.4346(2) 0.2285(6) 1.2643(4) 0.0383(11) Uani 1 1 d D
H7W1 H 1.4680(19) 0.170(7) 1.289(6) 0.057 Uiso 1 1 d D
H7W2 H 1.443(3) 0.338(2) 1.271(6) 0.057 Uiso 1 1 d D
O7 O 1.4043(2) -0.1199(5) 1.2628(4) 0.0292(10) Uani 1 1 d .
O8 O 1.4407(3) -0.4088(6) 1.2351(5) 0.0511(15) Uani 1 1 d .
O8W O 1.4576(6) 0.051(2) 1.4894(15) 0.278(10) Uani 1 1 d .
H8W2 H 1.4511 0.0185 1.4220 0.417 Uiso 1 1 d R
H8W1 H 1.4882 0.1232 1.5005 0.417 Uiso 1 1 d R
O9W O 1.2504(2) 0.9206(6) 1.5591(4) 0.0305(10) Uani 1 1 d D
H9W1 H 1.2188(18) 0.914(9) 1.506(3) 0.046 Uiso 1 1 d D
H9W2 H 1.238(3) 0.913(9) 1.620(2) 0.046 Uiso 1 1 d D
O9 O 1.4513(2) -0.2913(7) 1.4178(4) 0.0480(13) Uani 1 1 d .
O10 O 1.34799(19) -0.3679(5) 1.3173(3) 0.0280(10) Uani 1 1 d .
O10W O 1.1751(2) 0.1814(6) 1.2847(3) 0.0319(10) Uani 1 1 d .
HAW H 1.1659 0.1283 1.3405 0.048 Uiso 1 1 d R
HBW H 1.1705 0.2910 1.2943 0.048 Uiso 1 1 d R
C1 C 1.0872(3) 0.6582(7) 1.2176(4) 0.0180(11) Uani 1 1 d .
C2 C 1.0869(3) 0.7582(7) 1.1221(4) 0.0172(11) Uani 1 1 d .
C3 C 1.0321(3) 0.7717(7) 1.0441(4) 0.0205(12) Uani 1 1 d .
H3A H 1.0321 0.8381 0.9805 0.025 Uiso 1 1 calc R
C4 C 0.9771(3) 0.6885(7) 1.0585(4) 0.0185(11) Uani 1 1 d .
C5 C 0.9774(3) 0.5861(7) 1.1519(5) 0.0238(13) Uani 1 1 d .
H5A H 0.9409 0.5282 1.1618 0.029 Uiso 1 1 calc R
C6 C 1.0325(3) 0.5705(8) 1.2309(5) 0.0243(13) Uani 1 1 d .
H6A H 1.0328 0.5008 1.2932 0.029 Uiso 1 1 calc R
C7 C 0.9178(3) 0.7054(7) 0.9761(5) 0.0226(12) Uani 1 1 d .

loop_
_atom_site_aniso_label
_atom_site_aniso_U_11
_atom_site_aniso_U_22
_atom_site_aniso_U_33
_atom_site_aniso_U_23
_atom_site_aniso_U_13
_atom_site_aniso_U_12
Lu1 0.02092(15) 0.01617(15) 0.02295(14) 0.00171(9) 0.00890(10) 0.00151(9)
S1 0.0215(7) 0.0205(7) 0.0160(6) 0.0001(5) 0.0052(5) 0.0004(6)
S2 0.0198(7) 0.0190(7) 0.0336(8) 0.0061(6) 0.0030(6) -0.0010(6)
O1 0.031(2) 0.028(2) 0.020(2) 0.0067(18) 0.0069(17) -0.005(2)
O1W 0.053(4) 0.030(3) 0.069(3) -0.011(3) 0.042(3) -0.005(2)
O2W 0.025(3) 0.032(3) 0.054(3) 0.019(2) 0.017(2) 0.004(2)
O2 0.038(3) 0.021(2) 0.031(2) -0.0027(18) -0.0006(19) -0.001(2)
O3 0.026(2) 0.040(3) 0.028(2) 0.0050(19) 0.0103(19) 0.009(2)
O3W 0.041(3) 0.038(3) 0.051(3) -0.006(2) -0.010(2) 0.017(3)
O4W 0.036(3) 0.037(3) 0.032(2) -0.007(2) 0.014(2) -0.015(2)
O4 0.019(2) 0.039(3) 0.023(2) 0.0124(19) 0.0049(17) -0.0069(19)
O5 0.026(3) 0.046(3) 0.032(2) 0.014(2) 0.0018(19) -0.002(2)
O5W 0.044(4) 0.050(3) 0.113(5) 0.052(3) 0.033(3) 0.021(3)
O6W 0.028(3) 0.043(3) 0.042(3) -0.017(2) 0.020(2) -0.008(2)
O6 0.021(2) 0.039(3) 0.040(3) 0.003(2) -0.0030(19) -0.005(2)
O7W 0.041(3) 0.023(2) 0.053(3) -0.008(2) 0.012(2) -0.006(2)
O7 0.023(2) 0.017(2) 0.048(3) 0.0109(19) 0.006(2) -0.0012(18)
O8 0.042(3) 0.034(3) 0.085(4) -0.011(3) 0.032(3) -0.002(2)
O8W 0.117(12) 0.33(2) 0.38(2) -0.181(19) 0.023(14) 0.014(12)
O9W 0.029(3) 0.030(3) 0.032(2) 0.000(2) 0.003(2) -0.002(2)
O9 0.039(3) 0.056(3) 0.042(3) 0.020(2) -0.009(2) -0.018(3)
O10 0.018(2) 0.025(2) 0.041(2) 0.0007(19) 0.0088(19) -0.0061(18)
O10W 0.033(3) 0.027(2) 0.036(2) 0.005(2) 0.006(2) -0.001(2)
C1 0.017(3) 0.020(3) 0.016(2) -0.008(2) 0.001(2) 0.000(2)
C2 0.017(3) 0.020(3) 0.016(2) -0.001(2) 0.007(2) -0.002(2)
C3 0.021(3) 0.026(3) 0.016(2) -0.001(2) 0.008(2) -0.004(2)
C4 0.018(3) 0.022(3) 0.015(2) -0.003(2) 0.004(2) 0.000(2)
C5 0.020(3) 0.025(3) 0.028(3) -0.004(2) 0.010(2) -0.007(2)
C6 0.024(3) 0.027(3) 0.024(3) 0.003(2) 0.007(2) -0.001(3)
C7 0.025(3) 0.017(3) 0.026(3) -0.004(2) 0.005(2) 0.004(2)

loop_
_atom_type_symbol
_atom_type_description
_atom_type_scat_dispersion_real
_atom_type_scat_dispersion_imag
_atom_type_scat_source
C C 0.0033 0.0016 'International Tables Vol C Tables 4.2.6.8 and 6.1.1.4'
H H 0.0000 0.0000 'International Tables Vol C Tables 4.2.6.8 and 6.1.1.4'
O O 0.0106 0.0060 'International Tables Vol C Tables 4.2.6.8 and 6.1.1.4'
S S 0.1246 0.1234 'International Tables Vol C Tables 4.2.6.8 and 6.1.1.4'
Lu Lu -0.4720 5.8584 'International Tables Vol C Tables 4.2.6.8 and 6.1.1.4'

loop_
_geom_angle_atom_site_label_1
_geom_angle_atom_site_label_2
_geom_angle_atom_site_label_3
_geom_angle
O7 Lu1 O6W 81.55(17)
O7 Lu1 O7W 73.56(16)
O6W Lu1 O7W 76.38(17)
O7 Lu1 O4W 87.44(18)
O6W Lu1 O4W 71.66(16)
O7W Lu1 O4W 144.83(17)
O7 Lu1 O5W 145.59(18)
O6W Lu1 O5W 74.30(19)
O7W Lu1 O5W 77.2(2)
O4W Lu1 O5W 107.2(2)
O7 Lu1 O1W 108.38(19)
O6W Lu1 O1W 145.06(17)
O7W Lu1 O1W 74.79(19)
O4W Lu1 O1W 140.19(19)
O5W Lu1 O1W 80.39(19)
O7 Lu1 O2W 72.67(16)
O6W Lu1 O2W 139.48(17)
O7W Lu1 O2W 123.02(18)
O4W Lu1 O2W 76.40(17)
O5W Lu1 O2W 140.31(17)
O1W Lu1 O2W 74.19(18)
O7 Lu1 O3W 143.44(18)
O6W Lu1 O3W 116.77(19)
O7W Lu1 O3W 139.02(17)
O4W Lu1 O3W 70.96(18)
O5W Lu1 O3W 70.6(2)
O1W Lu1 O3W 75.4(2)
O2W Lu1 O3W 73.74(19)
O2 S1 O3 113.9(3)
O2 S1 O1 112.5(2)
O3 S1 O1 110.6(3)
O2 S1 C1 105.5(3)
O3 S1 C1 107.2(3)
O1 S1 C1 106.6(3)
O7 S2 O9 108.9(3)
O7 S2 O8 108.8(3)
O9 S2 O8 109.2(4)
O7 S2 O10 109.7(3)
O9 S2 O10 109.7(3)
O8 S2 O10 110.4(3)
Lu1 O1W H1W1 119(5)
Lu1 O1W H1W2 132(5)
H1W1 O1W H1W2 109.2(18)
Lu1 O2W H2W1 125(4)
Lu1 O2W H2W2 123(4)
H2W1 O2W H2W2 110.7(18)
Lu1 O3W H3W1 128(5)
Lu1 O3W H3W2 121(5)
H3W1 O3W H3W2 109.4(18)
Lu1 O4W H4W1 124(4)
Lu1 O4W H4W2 124(4)
H4W1 O4W H4W2 110.0(18)
C2 O4 H4O 117(5)
C7 O5 H5O 110(5)
Lu1 O5W H5W1 100.7
Lu1 O5W H5W2 112.4
H5W1 O5W H5W2 108.1
Lu1 O6W H6W1 125(5)
Lu1 O6W H6W2 101(5)
H6W1 O6W H6W2 109.8(18)
Lu1 O7W H7W1 120(4)
Lu1 O7W H7W2 129(4)
H7W1 O7W H7W2 108.9(18)
S2 O7 Lu1 151.8(3)
H8W2 O8W H8W1 108.9
H9W1 O9W H9W2 109.6(18)
HAW O10W HBW 107.6
C6 C1 C2 119.3(5)
C6 C1 S1 120.9(4)
C2 C1 S1 119.9(4)
O4 C2 C3 122.3(5)
O4 C2 C1 118.1(5)
C3 C2 C1 119.6(5)
C2 C3 C4 121.3(5)
C2 C3 H3A 119.3
C4 C3 H3A 119.3
C5 C4 C3 119.5(5)
C5 C4 C7 118.9(5)
C3 C4 C7 121.6(5)
C4 C5 C6 119.7(5)
C4 C5 H5A 120.2
C6 C5 H5A 120.2
C5 C6 C1 120.7(5)
C5 C6 H6A 119.7
C1 C6 H6A 119.7
O6 C7 O5 122.7(5)
O6 C7 C4 123.8(5)
O5 C7 C4 113.5(5)

loop_
_geom_bond_atom_site_label_1
_geom_bond_atom_site_label_2
_geom_bond_distance
Lu1 O7 2.247(4)
Lu1 O6W 2.297(4)
Lu1 O7W 2.306(5)
Lu1 O4W 2.308(4)
Lu1 O5W 2.318(5)
Lu1 O1W 2.321(4)
Lu1 O2W 2.326(4)
Lu1 O3W 2.391(5)
S1 O2 1.444(4)
S1 O3 1.445(4)
S1 O1 1.467(4)
S1 C1 1.768(5)
S2 O7 1.456(4)
S2 O9 1.459(5)
S2 O8 1.470(5)
S2 O10 1.484(4)
O1W H1W1 0.85(6)
O1W H1W2 0.85(6)
O2W H2W1 0.85(6)
O2W H2W2 0.85(6)
O3W H3W1 0.85(6)
O3W H3W2 0.85(6)
O4W H4W1 0.85(6)
O4W H4W2 0.85(6)
O4 C2 1.365(6)
O4 H4O 0.85(6)
O5 C7 1.321(7)
O5 H5O 0.85(6)
O5W H5W1 0.8501
O5W H5W2 0.8498
O6W H6W1 0.85(6)
O6W H6W2 0.85(6)
O6 C7 1.226(7)
O7W H7W1 0.85(6)
O7W H7W2 0.85(6)
O8W H8W2 0.8501
O8W H8W1 0.8500
O9W H9W1 0.85(6)
O9W H9W2 0.85(6)
O10W HAW 0.8500
O10W HBW 0.8500
C1 C6 1.392(8)
C1 C2 1.397(7)
C2 C3 1.376(7)
C3 C4 1.387(7)
C3 H3A 0.9300
C4 C5 1.386(8)
C4 C7 1.479(7)
C5 C6 1.391(8)
C5 H5A 0.9300
C6 H6A 0.9300

loop_
_geom_hbond_atom_site_label_D
_geom_hbond_atom_site_label_H
_geom_hbond_atom_site_label_A
_geom_hbond_distance_DH
_geom_hbond_distance_HA
_geom_hbond_distance_DA
_geom_hbond_angle_DHA
_geom_hbond_site_symmetry_A
O1W H1W1 O10 0.85(6) 2.05(4) 2.850(6) 156(8) 1_565
O1W H1W2 O10W 0.85(6) 2.18(3) 2.962(7) 151(6) .
O1W H1W2 O3 0.85(6) 2.62(7) 3.107(7) 117(6) .
O2W H2W1 O10 0.85(6) 2.01(3) 2.765(6) 148(6) .
O2W H2W1 O3 0.85(6) 2.56(5) 3.149(6) 128(5) 1_545
O2W H2W2 O4 0.85(6) 2.42(5) 3.100(6) 138(6) 1_545
O2W H2W2 O10W 0.85(6) 2.46(5) 3.112(6) 135(6) .
O2W H2W2 O2 0.85(6) 2.63(6) 3.136(6) 120(5) 1_545
O3W H3W1 O6 0.85(6) 2.12(5) 2.831(7) 141(6) 3_767
O3W H3W1 O9W 0.85(6) 2.50(5) 3.168(7) 136(7) 4_575
O3W H3W2 O1 0.85(6) 2.21(5) 2.970(6) 148(8) 4_565
O4W H4W1 O10 0.85(6) 1.916(13) 2.764(6) 176(6) 4
O4W H4W2 O9W 0.85(6) 1.97(4) 2.750(6) 153(7) 4_565
O4 H4O O1 0.85(6) 1.883(12) 2.733(5) 178(7) 4_575
O5 H5O O10W 0.85(6) 1.89(2) 2.715(6) 163(7) 3_767
O5W H5W1 O8 0.85 2.27 3.108(9) 169.1 1_565
O5W H5W1 O7W 0.85 2.43 2.884(8) 114.2 .
O5W H5W2 O9W 0.85 1.98 2.817(7) 168.3 4_575
O6W H6W1 O9 0.85(6) 1.90(2) 2.739(6) 167(7) 4
O6W H6W2 O9 0.85(6) 2.25(6) 2.828(7) 125(6) 2_857
O6W H6W2 O7W 0.85(6) 2.42(6) 2.846(6) 112(5) .
O7W H7W1 O8 0.85(6) 2.13(5) 2.884(7) 147(7) 2_857
O7W H7W2 O8 0.85(6) 1.97(3) 2.786(7) 159(6) 1_565
O8W H8W2 O7 0.85 2.28 3.090(16) 159.0 .
O8W H8W2 O7W 0.85 2.48 3.03(2) 123.2 .
O8W H8W1 O9 0.85 1.96 2.766(15) 157.7 3_858
O9W H9W1 O2 0.85(6) 2.03(3) 2.824(6) 155(6) .
O9W H9W1 O6 0.85(6) 2.55(6) 3.009(6) 115(5) 2_757
O9W H9W2 O3 0.85(6) 2.045(15) 2.889(6) 173(7) 4_576
O10W HAW O6 0.85 2.35 3.110(6) 149.0 2_747
O10W HAW O2 0.85 2.35 2.907(6) 123.2 1_545
O10W HBW O3 0.85 2.31 3.053(6) 146.4 .
O10W HBW O1 0.85 2.37 3.127(6) 149.1 .

loop_
_geom_torsion_atom_site_label_1
_geom_torsion_atom_site_label_2
_geom_torsion_atom_site_label_3
_geom_torsion_atom_site_label_4
_geom_torsion
O9 S2 O7 Lu1 -148.4(6)
O8 S2 O7 Lu1 92.6(6)
O10 S2 O7 Lu1 -28.3(7)
O6W Lu1 O7 S2 -114.1(6)
O7W Lu1 O7 S2 167.7(6)
O4W Lu1 O7 S2 -42.3(6)
O5W Lu1 O7 S2 -159.6(5)
O1W Lu1 O7 S2 100.4(6)
O2W Lu1 O7 S2 34.2(6)
O3W Lu1 O7 S2 10.2(8)
O2 S1 C1 C6 -117.1(5)
O3 S1 C1 C6 121.2(5)
O1 S1 C1 C6 2.7(5)
O2 S1 C1 C2 63.3(5)
O3 S1 C1 C2 -58.4(5)
O1 S1 C1 C2 -176.9(4)
C6 C1 C2 O4 -178.5(5)
S1 C1 C2 O4 1.1(7)
C6 C1 C2 C3 1.5(8)
S1 C1 C2 C3 -178.8(4)
O4 C2 C3 C4 -179.7(5)
C1 C2 C3 C4 0.2(8)
C2 C3 C4 C5 -1.5(8)
C2 C3 C4 C7 178.8(5)
C3 C4 C5 C6 1.1(8)
C7 C4 C5 C6 -179.2(5)
C4 C5 C6 C1 0.7(9)
C2 C1 C6 C5 -2.0(8)
S1 C1 C6 C5 178.4(4)
C5 C4 C7 O6 4.4(8)
C3 C4 C7 O6 -175.9(6)
C5 C4 C7 O5 -176.0(5)
C3 C4 C7 O5 3.8(8)
